data_4314195
loop_
_publ_author_name
'Vincent J. Catalano'
'Mark A. Malwitz'

_publ_contact_author_address
;
Department of Chemistry
University of Nevada
Reno, NV  89557
;
_publ_contact_author_email vjc@unr.edu
_publ_contact_author_name 'Professor Vincent J. Catalano'
_publ_contact_author_phone '775 784 1329'
_publ_section_title
;
 Short Metal-Metal Separations in a Highly Luminescent Trimetallic Ag(I)
 Complex Stabilized by Bridging NHC Ligands
;
_journal_name_full 'Inorganic Chemistry'
_journal_page_first 5483
_journal_page_last 5485
_journal_paper_doi 10.1021/ic034483u
_journal_volume 42
_journal_year 2003
_chemical_formula_sum 'C30 H28 Ag Cl N8 O'
_chemical_formula_weight 659.92
_chemical_name_common 1.Cl
_chemical_name_systematic
; 
 ? 
;
_space_group_IT_number 2
_symmetry_cell_setting triclinic
_symmetry_space_group_name_Hall '-P 1'
_symmetry_space_group_name_H-M 'P -1'
_atom_sites_solution_hydrogens geom
_atom_sites_solution_primary direct
_atom_sites_solution_secondary difmap
_audit_creation_method SHELXL-97
_cell_angle_alpha 108.800(12)
_cell_angle_beta 101.364(12)
_cell_angle_gamma 99.519(10)
_cell_formula_units_Z 2
_cell_length_a 10.9525(13)
_cell_length_b 11.3411(17)
_cell_length_c 13.2381(15)
_cell_measurement_reflns_used 27
_cell_measurement_temperature 298(2)
_cell_measurement_theta_max 12.52
_cell_measurement_theta_min 4.79
_cell_volume 1479.0(4)
_computing_cell_refinement 'Bruker XSCANS'
_computing_data_collection 'Bruker XSCANS'
_computing_data_reduction 'Bruker SHELXTL'
_computing_molecular_graphics 'Bruker SHELXTL'
_computing_publication_material 'Bruker SHELXTL'
_computing_structure_refinement 'SHELXL-97 (Sheldrick, 1997)'
_computing_structure_solution 'SHELXS-97 (Sheldrick, 1990)'
_diffrn_ambient_temperature 298(2)
_diffrn_measured_fraction_theta_full 0.952
_diffrn_measured_fraction_theta_max 0.952
_diffrn_measurement_device_type 'Bruker P4'
_diffrn_measurement_method '\w scans'
_diffrn_radiation_monochromator graphite
_diffrn_radiation_source 'fine-focus sealed tube'
_diffrn_radiation_type MoK\a
_diffrn_radiation_wavelength 0.71073
_diffrn_reflns_av_R_equivalents 0.0402
_diffrn_reflns_av_sigmaI/netI 0.0925
_diffrn_reflns_limit_h_max 12
_diffrn_reflns_limit_h_min -1
_diffrn_reflns_limit_k_max 12
_diffrn_reflns_limit_k_min -12
_diffrn_reflns_limit_l_max 15
_diffrn_reflns_limit_l_min -15
_diffrn_reflns_number 5763
_diffrn_reflns_theta_full 25.00
_diffrn_reflns_theta_max 25.00
_diffrn_reflns_theta_min 2.21
_diffrn_standards_interval_count 97
_diffrn_standards_number 3
_exptl_absorpt_coefficient_mu 0.810
_exptl_absorpt_correction_T_max 0.5619
_exptl_absorpt_correction_T_min 0.5409
_exptl_absorpt_correction_type empirical
_exptl_crystal_colour pale_yellow
_exptl_crystal_density_diffrn 1.482
_exptl_crystal_density_method 'not measured'
_exptl_crystal_description rod
_exptl_crystal_F_000 672
_exptl_crystal_size_max .10
_exptl_crystal_size_mid .42
_exptl_crystal_size_min .08
_refine_diff_density_max 0.344
_refine_diff_density_min -0.354
_refine_diff_density_rms 0.073
_refine_ls_extinction_method none
_refine_ls_goodness_of_fit_ref 1.012
_refine_ls_hydrogen_treatment mixed
_refine_ls_matrix_type full
_refine_ls_number_parameters 379
_refine_ls_number_reflns 4958
_refine_ls_number_restraints 0
_refine_ls_restrained_S_all 1.012
_refine_ls_R_factor_all 0.1107
_refine_ls_R_factor_gt 0.0575
_refine_ls_shift/su_max 0.001
_refine_ls_shift/su_mean 0.000
_refine_ls_structure_factor_coef Fsqd
_refine_ls_weighting_details 'calc w=1/[\s^2^(Fo^2^)+(0.0500P)^2^+0.0000P] where P=(Fo^2^+2Fc^2^)/3'
_refine_ls_weighting_scheme calc
_refine_ls_wR_factor_gt 0.1100
_refine_ls_wR_factor_ref 0.1299
_reflns_number_gt 3124
_reflns_number_total 4958
_reflns_threshold_expression >2sigma(I)
_cod_data_source_file ic034483usi20030508_045038_2.cif
_cod_data_source_block p1bar
_cod_depositor_comments
;
The following automatic conversions were performed:

'_symmetry_cell_setting' value 'Triclinic' changed to 'triclinic'
according to the built-in table from CIF Core dictionary named
'cif_core.dic' version 2.4.1 from 2010-06-29.

Automatic conversion script
Id: cif_fix_values 1646 2011-03-28 12:23:43Z adriana 
;
_cod_original_cell_volume 1479.0(3)
_cod_database_code 4314195

loop_
_symmetry_equiv_pos_as_xyz
'x, y, z'
'-x, -y, -z'

loop_
_atom_site_label
_atom_site_type_symbol
_atom_site_fract_x
_atom_site_fract_y
_atom_site_fract_z
_atom_site_U_iso_or_equiv
_atom_site_adp_type
_atom_site_occupancy
_atom_site_symmetry_multiplicity
_atom_site_calc_flag
_atom_site_refinement_flags
_atom_site_disorder_assembly
_atom_site_disorder_group
Ag1 Ag 0.59714(5) 0.90167(5) 0.54655(4) 0.05372(19) Uani 1 1 d . . .
Cl1 Cl 0.77736(18) 0.55691(18) 0.99612(16) 0.0771(5) Uani 1 1 d . . .
N1 N 0.4776(5) 0.7164(4) 0.3036(4) 0.0457(12) Uani 1 1 d . . .
N2 N 0.6751(5) 0.7985(4) 0.3261(4) 0.0453(12) Uani 1 1 d . . .
N3 N 0.5412(5) 1.0216(4) 0.7739(4) 0.0470(12) Uani 1 1 d . . .
N4 N 0.7334(5) 1.1013(5) 0.7827(4) 0.0548(14) Uani 1 1 d . . .
N5 N 0.3814(5) 0.6457(4) 0.4934(4) 0.0531(13) Uani 1 1 d . . .
N6 N 0.9458(6) 0.8474(6) 0.5292(5) 0.0768(17) Uani 1 1 d . . .
N7 N 0.2959(6) 0.7715(5) 0.7826(4) 0.0667(15) Uani 1 1 d . . .
N8 N 0.8885(7) 0.9311(5) 0.8038(5) 0.0810(19) Uani 1 1 d . . .
C1 C 0.5819(6) 0.8017(5) 0.3803(5) 0.0408(14) Uani 1 1 d . . .
C2 C 0.5044(7) 0.6601(6) 0.2045(5) 0.0553(17) Uani 1 1 d . . .
H2A H 0.4474 0.5984 0.1402 0.066 Uiso 1 1 calc R . .
C3 C 0.6290(7) 0.7117(6) 0.2188(5) 0.0571(17) Uani 1 1 d . . .
H3A H 0.6753 0.6925 0.1663 0.069 Uiso 1 1 calc R . .
C4 C 0.3516(6) 0.6869(6) 0.3235(5) 0.0545(16) Uani 1 1 d . . .
H4A H 0.2866 0.6501 0.2530 0.065 Uiso 1 1 calc R . .
H4B H 0.3341 0.7662 0.3667 0.065 Uiso 1 1 calc R . .
C5 C 0.3410(5) 0.5942(5) 0.3842(5) 0.0449(14) Uani 1 1 d . . .
C6 C 0.2920(6) 0.4649(6) 0.3265(5) 0.0634(18) Uani 1 1 d . . .
H6B H 0.2662 0.4326 0.2495 0.076 Uiso 1 1 calc R . .
C7 C 0.2813(7) 0.3827(6) 0.3845(7) 0.071(2) Uani 1 1 d . . .
H7B H 0.2471 0.2947 0.3474 0.086 Uiso 1 1 calc R . .
C8 C 0.3224(7) 0.4344(6) 0.4968(6) 0.0650(19) Uani 1 1 d . . .
H8B H 0.3165 0.3822 0.5383 0.078 Uiso 1 1 calc R . .
C9 C 0.3722(6) 0.5635(6) 0.5479(5) 0.0603(17) Uani 1 1 d . . .
H9A H 0.4015 0.5973 0.6248 0.072 Uiso 1 1 calc R . .
C10 C 0.8072(6) 0.8733(5) 0.3761(5) 0.0540(16) Uani 1 1 d . . .
H10A H 0.8092 0.9502 0.4367 0.065 Uiso 1 1 calc R . .
H10B H 0.8390 0.8999 0.3215 0.065 Uiso 1 1 calc R . .
C11 C 0.8954(6) 0.8018(6) 0.4194(5) 0.0525(16) Uani 1 1 d . . .
C12 C 0.9226(7) 0.6973(7) 0.3488(6) 0.0681(19) Uani 1 1 d . . .
H12A H 0.8864 0.6686 0.2728 0.082 Uiso 1 1 calc R . .
C13 C 1.0045(8) 0.6358(8) 0.3925(8) 0.094(3) Uani 1 1 d . . .
H13A H 1.0250 0.5650 0.3464 0.112 Uiso 1 1 calc R . .
C14 C 1.0556(8) 0.6801(10) 0.5048(10) 0.097(3) Uani 1 1 d . . .
H14A H 1.1096 0.6388 0.5364 0.117 Uiso 1 1 calc R . .
C15 C 1.0261(9) 0.7844(9) 0.5685(7) 0.095(3) Uani 1 1 d . . .
H15A H 1.0634 0.8151 0.6445 0.114 Uiso 1 1 calc R . .
C16 C 0.6263(6) 1.0127(5) 0.7128(5) 0.0458(15) Uani 1 1 d . . .
C17 C 0.7133(8) 1.1632(6) 0.8844(5) 0.0641(19) Uani 1 1 d . . .
H17A H 0.7722 1.2287 0.9451 0.077 Uiso 1 1 calc R . .
C18 C 0.5947(8) 1.1111(6) 0.8783(5) 0.0591(18) Uani 1 1 d . . .
H18A H 0.5542 1.1314 0.9349 0.071 Uiso 1 1 calc R . .
C19 C 0.4168(6) 0.9342(6) 0.7399(5) 0.0578(17) Uani 1 1 d . . .
H19A H 0.3910 0.8936 0.6598 0.069 Uiso 1 1 calc R . .
H19B H 0.3549 0.9824 0.7617 0.069 Uiso 1 1 calc R . .
C20 C 0.4140(6) 0.8314(5) 0.7891(5) 0.0510(15) Uani 1 1 d . . .
C21 C 0.5222(7) 0.7992(6) 0.8325(5) 0.0579(17) Uani 1 1 d . . .
H21A H 0.6034 0.8427 0.8352 0.069 Uiso 1 1 calc R . .
C22 C 0.5073(9) 0.6999(6) 0.8722(5) 0.074(2) Uani 1 1 d . . .
H22A H 0.5787 0.6752 0.9015 0.088 Uiso 1 1 calc R . .
C23 C 0.3875(9) 0.6392(6) 0.8678(6) 0.073(2) Uani 1 1 d . . .
H23A H 0.3757 0.5741 0.8960 0.088 Uiso 1 1 calc R . .
C24 C 0.2843(8) 0.6758(7) 0.8210(6) 0.078(2) Uani 1 1 d . . .
H24A H 0.2023 0.6320 0.8158 0.094 Uiso 1 1 calc R . .
C25 C 0.8585(7) 1.1149(6) 0.7598(7) 0.078(2) Uani 1 1 d . . .
H25A H 0.9005 1.2055 0.7853 0.093 Uiso 1 1 calc R . .
H25B H 0.8466 1.0785 0.6804 0.093 Uiso 1 1 calc R . .
C26 C 0.9426(7) 1.0502(6) 0.8144(5) 0.0584(17) Uani 1 1 d . . .
C27 C 1.0687(8) 1.1101(9) 0.8707(6) 0.090(3) Uani 1 1 d . . .
H27A H 1.1026 1.1948 0.8797 0.108 Uiso 1 1 calc R . .
C28 C 1.1445(11) 1.0423(14) 0.9140(10) 0.131(5) Uani 1 1 d . . .
H28A H 1.2309 1.0801 0.9505 0.157 Uiso 1 1 calc R . .
C29 C 1.0934(13) 0.9242(14) 0.9029(8) 0.125(5) Uani 1 1 d . . .
H29A H 1.1429 0.8771 0.9312 0.150 Uiso 1 1 calc R . .
C30 C 0.9686(13) 0.8727(9) 0.8503(7) 0.111(3) Uani 1 1 d . . .
H30A H 0.9340 0.7897 0.8452 0.133 Uiso 1 1 calc R . .
O1S O 0.0383(16) 0.5987(13) 0.9173(16) 0.082(5) Uani 0.50 1 d P . .
O2S O -0.008(2) 0.529(2) 0.8738(18) 0.150(9) Uani 0.50 1 d P A 2

loop_
_atom_site_aniso_label
_atom_site_aniso_U_11
_atom_site_aniso_U_22
_atom_site_aniso_U_33
_atom_site_aniso_U_23
_atom_site_aniso_U_13
_atom_site_aniso_U_12
Ag1 0.0635(4) 0.0591(3) 0.0498(3) 0.0272(2) 0.0221(2) 0.0218(2)
Cl1 0.0649(12) 0.0836(12) 0.0860(13) 0.0324(10) 0.0259(10) 0.0170(10)
N1 0.045(3) 0.048(3) 0.048(3) 0.021(2) 0.014(3) 0.011(3)
N2 0.052(3) 0.039(3) 0.049(3) 0.020(2) 0.017(3) 0.011(3)
N3 0.053(3) 0.046(3) 0.050(3) 0.023(3) 0.013(3) 0.021(3)
N4 0.055(4) 0.055(3) 0.066(4) 0.038(3) 0.016(3) 0.012(3)
N5 0.066(4) 0.047(3) 0.054(3) 0.015(3) 0.029(3) 0.025(3)
N6 0.065(4) 0.087(4) 0.069(4) 0.027(4) 0.014(3) 0.002(4)
N7 0.072(4) 0.062(3) 0.071(4) 0.020(3) 0.035(3) 0.020(3)
N8 0.097(5) 0.056(4) 0.067(4) 0.018(3) -0.012(4) 0.012(4)
C1 0.046(4) 0.039(3) 0.050(3) 0.028(3) 0.018(3) 0.015(3)
C2 0.066(5) 0.044(4) 0.055(4) 0.017(3) 0.013(4) 0.016(3)
C3 0.065(5) 0.053(4) 0.057(4) 0.018(3) 0.027(4) 0.016(4)
C4 0.050(4) 0.057(4) 0.069(4) 0.036(3) 0.015(3) 0.021(3)
C5 0.036(3) 0.039(3) 0.060(4) 0.022(3) 0.007(3) 0.005(3)
C6 0.068(5) 0.056(4) 0.058(4) 0.022(3) 0.007(4) 0.003(4)
C7 0.061(5) 0.048(4) 0.096(6) 0.029(4) 0.011(4) -0.003(4)
C8 0.065(5) 0.064(5) 0.092(6) 0.051(4) 0.036(4) 0.022(4)
C9 0.069(5) 0.069(5) 0.055(4) 0.032(4) 0.022(4) 0.023(4)
C10 0.052(4) 0.048(4) 0.061(4) 0.022(3) 0.019(3) -0.001(3)
C11 0.043(4) 0.058(4) 0.065(4) 0.033(4) 0.021(3) 0.004(3)
C12 0.062(5) 0.078(5) 0.065(5) 0.022(4) 0.017(4) 0.027(4)
C13 0.067(6) 0.090(6) 0.120(8) 0.026(6) 0.031(6) 0.026(5)
C14 0.053(5) 0.111(7) 0.141(9) 0.072(7) 0.011(6) 0.020(5)
C15 0.081(6) 0.123(8) 0.082(6) 0.057(6) 0.001(5) 0.015(6)
C16 0.048(4) 0.048(4) 0.056(4) 0.032(3) 0.018(3) 0.019(3)
C17 0.091(6) 0.043(4) 0.050(4) 0.015(3) 0.007(4) 0.013(4)
C18 0.078(6) 0.052(4) 0.051(4) 0.016(3) 0.023(4) 0.025(4)
C19 0.051(4) 0.059(4) 0.072(4) 0.031(3) 0.020(4) 0.021(4)
C20 0.057(4) 0.050(4) 0.055(4) 0.022(3) 0.028(3) 0.016(3)
C21 0.067(5) 0.055(4) 0.057(4) 0.023(3) 0.022(4) 0.021(4)
C22 0.122(7) 0.058(4) 0.058(4) 0.028(4) 0.033(5) 0.042(5)
C23 0.115(7) 0.049(4) 0.070(5) 0.023(4) 0.054(5) 0.020(5)
C24 0.080(6) 0.064(5) 0.091(6) 0.020(4) 0.047(5) 0.007(4)
C25 0.066(5) 0.061(4) 0.104(6) 0.042(4) 0.018(5) -0.006(4)
C26 0.056(5) 0.056(4) 0.047(4) 0.007(3) 0.009(3) 0.002(4)
C27 0.047(5) 0.123(7) 0.069(5) 0.012(5) 0.015(4) -0.012(5)
C28 0.050(7) 0.215(14) 0.103(8) 0.027(10) 0.017(6) 0.033(9)
C29 0.114(11) 0.223(14) 0.058(6) 0.037(9) 0.032(7) 0.118(11)
C30 0.181(12) 0.094(6) 0.068(6) 0.022(5) 0.030(7) 0.077(8)
O1S 0.068(11) 0.077(8) 0.123(15) 0.060(9) 0.045(10) 0.008(7)
O2S 0.103(17) 0.28(3) 0.111(16) 0.122(19) 0.024(12) 0.059(17)

loop_
_atom_type_symbol
_atom_type_description
_atom_type_scat_dispersion_real
_atom_type_scat_dispersion_imag
_atom_type_scat_source
C C 0.0033 0.0016 'International Tables Vol C Tables 4.2.6.8 and 6.1.1.4'
H H 0.0000 0.0000 'International Tables Vol C Tables 4.2.6.8 and 6.1.1.4'
N N 0.0061 0.0033 'International Tables Vol C Tables 4.2.6.8 and 6.1.1.4'
Cl Cl 0.1484 0.1585 'International Tables Vol C Tables 4.2.6.8 and 6.1.1.4'
Ag Ag -0.8971 1.1015 'International Tables Vol C Tables 4.2.6.8 and 6.1.1.4'
O O 0.0106 0.0060 'International Tables Vol C Tables 4.2.6.8 and 6.1.1.4'

loop_
_geom_angle_atom_site_label_1
_geom_angle_atom_site_label_2
_geom_angle_atom_site_label_3
_geom_angle
_geom_angle_site_symmetry_1
_geom_angle_site_symmetry_3
_geom_angle_publ_flag
C16 Ag1 C1 175.0(2) . . ?
C1 N1 C2 111.8(5) . . ?
C1 N1 C4 124.1(5) . . ?
C2 N1 C4 124.1(5) . . ?
C1 N2 C3 111.2(5) . . ?
C1 N2 C10 124.3(5) . . ?
C3 N2 C10 124.5(5) . . ?
C16 N3 C18 111.5(6) . . ?
C16 N3 C19 124.1(5) . . ?
C18 N3 C19 123.7(6) . . ?
C16 N4 C17 111.3(6) . . ?
C16 N4 C25 123.9(6) . . ?
C17 N4 C25 124.2(6) . . ?
C5 N5 C9 116.5(5) . . ?
C11 N6 C15 116.3(7) . . ?
C20 N7 C24 117.4(6) . . ?
C26 N8 C30 114.7(8) . . ?
N1 C1 N2 103.8(5) . . ?
N1 C1 Ag1 127.2(4) . . ?
N2 C1 Ag1 128.8(4) . . ?
C3 C2 N1 106.4(6) . . ?
C2 C3 N2 106.8(6) . . ?
N1 C4 C5 113.3(5) . . ?
N5 C5 C6 123.3(5) . . ?
N5 C5 C4 116.2(5) . . ?
C6 C5 C4 120.5(5) . . ?
C5 C6 C7 119.2(6) . . ?
C8 C7 C6 118.2(6) . . ?
C7 C8 C9 119.1(6) . . ?
N5 C9 C8 123.8(6) . . ?
N2 C10 C11 113.7(4) . . ?
N6 C11 C12 123.0(6) . . ?
N6 C11 C10 116.0(6) . . ?
C12 C11 C10 121.0(6) . . ?
C11 C12 C13 118.7(7) . . ?
C14 C13 C12 119.2(8) . . ?
C15 C14 C13 118.7(8) . . ?
C14 C15 N6 124.1(8) . . ?
N3 C16 N4 103.3(5) . . ?
N3 C16 Ag1 128.7(5) . . ?
N4 C16 Ag1 127.8(4) . . ?
C18 C17 N4 106.2(6) . . ?
C17 C18 N3 107.7(6) . . ?
N3 C19 C20 113.1(5) . . ?
N7 C20 C21 123.1(5) . . ?
N7 C20 C19 113.5(6) . . ?
C21 C20 C19 123.3(6) . . ?
C20 C21 C22 118.1(7) . . ?
C23 C22 C21 119.5(7) . . ?
C22 C23 C24 118.6(7) . . ?
N7 C24 C23 123.2(7) . . ?
N4 C25 C26 112.4(5) . . ?
N8 C26 C27 122.6(8) . . ?
N8 C26 C25 116.0(6) . . ?
C27 C26 C25 121.4(7) . . ?
C26 C27 C28 118.8(9) . . ?
C29 C28 C27 119.4(12) . . ?
C28 C29 C30 118.8(12) . . ?
C29 C30 N8 125.5(10) . . ?

loop_
_geom_bond_atom_site_label_1
_geom_bond_atom_site_label_2
_geom_bond_distance
_geom_bond_site_symmetry_2
_geom_bond_publ_flag
Ag1 C16 2.082(6) . ?
Ag1 C1 2.083(6) . ?
N1 C1 1.348(7) . ?
N1 C2 1.374(7) . ?
N1 C4 1.461(7) . ?
N2 C1 1.358(7) . ?
N2 C3 1.375(7) . ?
N2 C10 1.452(7) . ?
N3 C16 1.345(7) . ?
N3 C18 1.365(7) . ?
N3 C19 1.437(7) . ?
N4 C16 1.352(7) . ?
N4 C17 1.383(8) . ?
N4 C25 1.455(8) . ?
N5 C5 1.321(7) . ?
N5 C9 1.353(7) . ?
N6 C11 1.338(8) . ?
N6 C15 1.350(10) . ?
N7 C20 1.331(8) . ?
N7 C24 1.338(8) . ?
N8 C26 1.333(8) . ?
N8 C30 1.352(11) . ?
C2 C3 1.344(9) . ?
C4 C5 1.518(7) . ?
C5 C6 1.370(8) . ?
C6 C7 1.391(8) . ?
C7 C8 1.358(9) . ?
C8 C9 1.361(8) . ?
C10 C11 1.503(8) . ?
C11 C12 1.371(9) . ?
C12 C13 1.375(10) . ?
C13 C14 1.368(11) . ?
C14 C15 1.344(12) . ?
C17 C18 1.311(9) . ?
C19 C20 1.506(7) . ?
C20 C21 1.370(9) . ?
C21 C22 1.387(8) . ?
C22 C23 1.358(10) . ?
C23 C24 1.370(10) . ?
C25 C26 1.487(9) . ?
C26 C27 1.372(10) . ?
C27 C28 1.384(14) . ?
C28 C29 1.313(14) . ?
C29 C30 1.339(14) . ?
O1S O2S 0.82(2) . ?

loop_
_geom_torsion_atom_site_label_1
_geom_torsion_atom_site_label_2
_geom_torsion_atom_site_label_3
_geom_torsion_atom_site_label_4
_geom_torsion
_geom_torsion_site_symmetry_1
_geom_torsion_site_symmetry_2
_geom_torsion_site_symmetry_3
_geom_torsion_site_symmetry_4
_geom_torsion_publ_flag
C2 N1 C1 N2 0.7(6) . . . . ?
C4 N1 C1 N2 -179.7(4) . . . . ?
C2 N1 C1 Ag1 -174.6(4) . . . . ?
C4 N1 C1 Ag1 5.1(7) . . . . ?
C3 N2 C1 N1 -0.8(6) . . . . ?
C10 N2 C1 N1 -178.6(4) . . . . ?
C3 N2 C1 Ag1 174.4(4) . . . . ?
C10 N2 C1 Ag1 -3.4(7) . . . . ?
C16 Ag1 C1 N1 -161(2) . . . . ?
C16 Ag1 C1 N2 25(3) . . . . ?
C1 N1 C2 C3 -0.3(6) . . . . ?
C4 N1 C2 C3 -180.0(5) . . . . ?
N1 C2 C3 N2 -0.2(6) . . . . ?
C1 N2 C3 C2 0.6(6) . . . . ?
C10 N2 C3 C2 178.4(5) . . . . ?
C1 N1 C4 C5 -79.9(7) . . . . ?
C2 N1 C4 C5 99.8(6) . . . . ?
C9 N5 C5 C6 -0.1(9) . . . . ?
C9 N5 C5 C4 179.9(5) . . . . ?
N1 C4 C5 N5 85.4(7) . . . . ?
N1 C4 C5 C6 -94.6(7) . . . . ?
N5 C5 C6 C7 1.2(10) . . . . ?
C4 C5 C6 C7 -178.8(6) . . . . ?
C5 C6 C7 C8 -1.1(10) . . . . ?
C6 C7 C8 C9 -0.1(11) . . . . ?
C5 N5 C9 C8 -1.2(9) . . . . ?
C7 C8 C9 N5 1.3(11) . . . . ?
C1 N2 C10 C11 94.6(6) . . . . ?
C3 N2 C10 C11 -82.8(7) . . . . ?
C15 N6 C11 C12 -0.2(10) . . . . ?
C15 N6 C11 C10 -179.4(6) . . . . ?
N2 C10 C11 N6 -114.5(6) . . . . ?
N2 C10 C11 C12 66.4(7) . . . . ?
N6 C11 C12 C13 0.5(10) . . . . ?
C10 C11 C12 C13 179.6(6) . . . . ?
C11 C12 C13 C14 0.4(11) . . . . ?
C12 C13 C14 C15 -1.5(13) . . . . ?
C13 C14 C15 N6 1.9(14) . . . . ?
C11 N6 C15 C14 -1.0(12) . . . . ?
C18 N3 C16 N4 -1.0(6) . . . . ?
C19 N3 C16 N4 -171.6(5) . . . . ?
C18 N3 C16 Ag1 -176.1(4) . . . . ?
C19 N3 C16 Ag1 13.3(7) . . . . ?
C17 N4 C16 N3 -0.2(6) . . . . ?
C25 N4 C16 N3 170.7(5) . . . . ?
C17 N4 C16 Ag1 175.0(4) . . . . ?
C25 N4 C16 Ag1 -14.2(8) . . . . ?
C1 Ag1 C16 N3 157(2) . . . . ?
C1 Ag1 C16 N4 -16(3) . . . . ?
C16 N4 C17 C18 1.3(7) . . . . ?
C25 N4 C17 C18 -169.5(6) . . . . ?
N4 C17 C18 N3 -1.8(7) . . . . ?
C16 N3 C18 C17 1.8(7) . . . . ?
C19 N3 C18 C17 172.5(5) . . . . ?
C16 N3 C19 C20 98.2(6) . . . . ?
C18 N3 C19 C20 -71.3(7) . . . . ?
C24 N7 C20 C21 0.2(9) . . . . ?
C24 N7 C20 C19 177.9(5) . . . . ?
N3 C19 C20 N7 163.5(5) . . . . ?
N3 C19 C20 C21 -18.9(8) . . . . ?
N7 C20 C21 C22 -0.5(9) . . . . ?
C19 C20 C21 C22 -177.9(5) . . . . ?
C20 C21 C22 C23 -0.6(9) . . . . ?
C21 C22 C23 C24 1.9(10) . . . . ?
C20 N7 C24 C23 1.2(10) . . . . ?
C22 C23 C24 N7 -2.2(11) . . . . ?
C16 N4 C25 C26 -98.4(7) . . . . ?
C17 N4 C25 C26 71.3(8) . . . . ?
C30 N8 C26 C27 -1.7(10) . . . . ?
C30 N8 C26 C25 177.3(7) . . . . ?
N4 C25 C26 N8 46.8(9) . . . . ?
N4 C25 C26 C27 -134.1(7) . . . . ?
N8 C26 C27 C28 3.0(12) . . . . ?
C25 C26 C27 C28 -176.0(8) . . . . ?
C26 C27 C28 C29 -2.0(15) . . . . ?
C27 C28 C29 C30 -0.2(17) . . . . ?
C28 C29 C30 N8 1.6(16) . . . . ?
C26 N8 C30 C29 -0.6(12) . . . . ?
